data_1514758
loop_
_publ_author_name
'Li, Yi'
'Liu, Gao-Feng'
'Tan, Cai-Ping'
'Ji, Liang-Nian'
'Mao, Zong-Wan'

_publ_section_title
;
 Antitumor properties and mechanisms of mitochondria-targeted Ag(i) and
 Au(i) complexes containing N-heterocyclic carbenes derived from
 cyclophanes.
;
_journal_issue 8
_journal_name_full 'Metallomics : integrated biometal science'
_journal_page_first 1460
_journal_page_last 1468
_journal_paper_doi 10.1039/c4mt00046c
_journal_volume 6
_journal_year 2014
_chemical_formula_sum 'C30 H35 Au F6 N5 O0 P'
_chemical_formula_weight 807.57
_chemical_name_systematic
; 
 ? 
;
_space_group_IT_number 72
_symmetry_cell_setting orthorhombic
_symmetry_space_group_name_Hall '-I 2 2c'
_symmetry_space_group_name_H-M 'I b a m'
_atom_sites_solution_hydrogens geom
_atom_sites_solution_primary direct
_atom_sites_solution_secondary difmap
_audit_creation_method SHELXL-97
_cell_angle_alpha 90.00
_cell_angle_beta 90.00
_cell_angle_gamma 90.00
_cell_formula_units_Z 8
_cell_length_a 18.7883(10)
_cell_length_b 17.8671(8)
_cell_length_c 18.1775(7)
_cell_measurement_reflns_used 9738
_cell_measurement_temperature 150(2)
_cell_measurement_theta_max 54.99
_cell_measurement_theta_min 6.24
_cell_volume 6102.0(5)
_computing_cell_refinement 'PROCESS-AUTO (Rigaku Corporation, 1998)'
_computing_data_collection 'PROCESS-AUTO (Rigaku Corporation, 1998)'
_computing_data_reduction 'PROCESS-AUTO (Rigaku Corporation, 1998)'
_computing_molecular_graphics 'Bruker SHELXTL'
_computing_publication_material 'Bruker SHELXTL'
_computing_structure_refinement 'SHELXL-97 (Sheldrick, 1997)'
_computing_structure_solution 'SHELXS-97 (Sheldrick, 1990)'
_diffrn_ambient_temperature 150(2)
_diffrn_measured_fraction_theta_full 0.987
_diffrn_measured_fraction_theta_max 0.987
_diffrn_measurement_device_type 'Rigaku R-AXIS SPIDER Image Plate diffractometer'
_diffrn_measurement_method '\w scan'
_diffrn_radiation_monochromator graphite
_diffrn_radiation_source 'fine-focus sealed tube'
_diffrn_radiation_type MoK\a
_diffrn_radiation_wavelength 0.71073
_diffrn_reflns_av_R_equivalents 0.0533
_diffrn_reflns_av_sigmaI/netI 0.0584
_diffrn_reflns_limit_h_max 16
_diffrn_reflns_limit_h_min -24
_diffrn_reflns_limit_k_max 22
_diffrn_reflns_limit_k_min -23
_diffrn_reflns_limit_l_max 23
_diffrn_reflns_limit_l_min -20
_diffrn_reflns_number 11507
_diffrn_reflns_theta_full 27.47
_diffrn_reflns_theta_max 27.47
_diffrn_reflns_theta_min 3.12
_exptl_absorpt_coefficient_mu 4.940
_exptl_absorpt_correction_T_max 0.5426
_exptl_absorpt_correction_T_min 0.4443
_exptl_crystal_colour colorless
_exptl_crystal_density_diffrn 1.758
_exptl_crystal_density_method 'not measured'
_exptl_crystal_description block
_exptl_crystal_F_000 3184
_exptl_crystal_size_max 0.20
_exptl_crystal_size_mid 0.16
_exptl_crystal_size_min 0.14
_refine_diff_density_max 3.818
_refine_diff_density_min -3.424
_refine_diff_density_rms 0.228
_refine_ls_extinction_method none
_refine_ls_goodness_of_fit_ref 1.035
_refine_ls_hydrogen_treatment constr
_refine_ls_matrix_type full
_refine_ls_number_parameters 205
_refine_ls_number_reflns 3570
_refine_ls_number_restraints 12
_refine_ls_restrained_S_all 1.052
_refine_ls_R_factor_all 0.0616
_refine_ls_R_factor_gt 0.0547
_refine_ls_shift/su_max 0.001
_refine_ls_shift/su_mean 0.000
_refine_ls_structure_factor_coef Fsqd
_refine_ls_weighting_details 'calc w=1/[\s^2^(Fo^2^)+(0.0896P)^2^+46.4519P] where P=(Fo^2^+2Fc^2^)/3'
_refine_ls_weighting_scheme calc
_refine_ls_wR_factor_gt 0.1377
_refine_ls_wR_factor_ref 0.1432
_reflns_number_gt 3094
_reflns_number_total 3570
_reflns_threshold_expression >2sigma(I)
_cod_data_source_file c4mt00046c5.cif
_cod_data_source_block a
_cod_depositor_comments
;
The following automatic conversions were performed:

'_symmetry_cell_setting' value 'Orthorhombic' changed to
'orthorhombic' according to
/usr/data/users/saulius/crontab/automatic-downloads/rss-feeds/RSC/lib/dictionaries/cif_core.dic
dictionary named 'cif_core.dic' version 2.4.2 from 2011-04-26.

Automatic conversion script
Id: cif_fix_values 2281 2013-09-26 08:29:07Z andrius 

 Adding full bibliography for 1514751--1514760.cif.
;
_cod_original_sg_symbol_H-M Ibam
_cod_database_code 1514758

loop_
_symmetry_equiv_pos_as_xyz
'x, y, z'
'-x, -y, z'
'-x+1/2, y+1/2, -z'
'x+1/2, -y+1/2, -z'
'x+1/2, y+1/2, z+1/2'
'-x+1/2, -y+1/2, z+1/2'
'-x+1, y+1, -z+1/2'
'x+1, -y+1, -z+1/2'
'-x, -y, -z'
'x, y, -z'
'x-1/2, -y-1/2, z'
'-x-1/2, y-1/2, z'
'-x+1/2, -y+1/2, -z+1/2'
'x+1/2, y+1/2, -z+1/2'
'x, -y, z+1/2'
'-x, y, z+1/2'

loop_
_atom_site_label
_atom_site_type_symbol
_atom_site_fract_x
_atom_site_fract_y
_atom_site_fract_z
_atom_site_U_iso_or_equiv
_atom_site_adp_type
_atom_site_occupancy
_atom_site_symmetry_multiplicity
_atom_site_calc_flag
_atom_site_refinement_flags
Au1 Au 0.485022(19) 0.191239(17) 0.0000 0.02208(15) Uani 1 2 d S
P1 P 0.22295(14) 0.0000 0.2500 0.0316(5) Uani 1 2 d S
F1 F 0.3064(4) 0.0000 0.2500 0.084(3) Uani 1 2 d S
F2 F 0.1395(5) 0.0000 0.2500 0.091(3) Uani 1 2 d SU
F3 F 0.2236(5) 0.0133(5) 0.3351(4) 0.108(3) Uani 1 1 d U
F4 F 0.2222(6) 0.0868(4) 0.2410(5) 0.123(4) Uani 1 1 d .
N1 N 0.3765(3) 0.3048(3) 0.0587(3) 0.0234(11) Uani 1 1 d .
N2 N 0.5982(3) 0.0819(3) 0.0589(3) 0.0270(11) Uani 1 1 d .
N3 N 0.2653(11) 0.1554(12) 0.0000 0.151(10) Uani 1 2 d S
C1 C 0.4848(4) 0.1893(3) 0.1564(4) 0.0246(15) Uani 1 1 d .
C2 C 0.5576(4) 0.1732(3) 0.1540(3) 0.0248(13) Uani 1 1 d .
C3 C 0.6086(3) 0.2310(4) 0.1571(3) 0.0256(13) Uani 1 1 d .
C4 C 0.5847(4) 0.3050(3) 0.1610(4) 0.0285(14) Uani 1 1 d .
H4A H 0.6184 0.3441 0.1670 0.034 Uiso 1 1 calc R
C5 C 0.5126(4) 0.3227(4) 0.1562(4) 0.0255(14) Uani 1 1 d .
C6 C 0.4623(4) 0.2652(3) 0.1544(3) 0.0217(11) Uani 1 1 d .
C7 C 0.4914(5) 0.4038(4) 0.1509(5) 0.0389(17) Uani 1 1 d .
H7A H 0.4394 0.4076 0.1480 0.058 Uiso 1 1 calc R
H7B H 0.5127 0.4259 0.1068 0.058 Uiso 1 1 calc R
H7C H 0.5083 0.4306 0.1946 0.058 Uiso 1 1 calc R
C8 C 0.6875(4) 0.2170(5) 0.1545(5) 0.0450(18) Uani 1 1 d .
H8A H 0.6964 0.1630 0.1520 0.068 Uiso 1 1 calc R
H8B H 0.7098 0.2375 0.1989 0.068 Uiso 1 1 calc R
H8C H 0.7077 0.2414 0.1110 0.068 Uiso 1 1 calc R
C9 C 0.4297(4) 0.1264(4) 0.1618(4) 0.0351(16) Uani 1 1 d .
H9A H 0.4541 0.0779 0.1626 0.053 Uiso 1 1 calc R
H9B H 0.3978 0.1286 0.1193 0.053 Uiso 1 1 calc R
H9C H 0.4020 0.1324 0.2071 0.053 Uiso 1 1 calc R
C10 C 0.3864(4) 0.2844(4) 0.1381(3) 0.0257(12) Uani 1 1 d .
H10A H 0.3715 0.3269 0.1694 0.031 Uiso 1 1 calc R
H10B H 0.3558 0.2410 0.1501 0.031 Uiso 1 1 calc R
C11 C 0.5823(4) 0.0946(3) 0.1387(3) 0.0314(15) Uani 1 1 d .
H11A H 0.6257 0.0843 0.1679 0.038 Uiso 1 1 calc R
H11B H 0.5450 0.0589 0.1546 0.038 Uiso 1 1 calc R
C12 C 0.6487(4) 0.0304(3) 0.0361(4) 0.0292(14) Uani 1 1 d .
H12A H 0.6780 0.0006 0.0671 0.035 Uiso 1 1 calc R
C13 C 0.5651(5) 0.1123(4) 0.0000 0.0230(17) Uani 1 2 d S
C14 C 0.3290(3) 0.3603(4) 0.0374(4) 0.0276(13) Uani 1 1 d .
H14A H 0.3019 0.3919 0.0688 0.033 Uiso 1 1 calc R
C15 C 0.4050(5) 0.2714(5) 0.0000 0.0221(16) Uani 1 2 d S
C16 C 0.2138(11) 0.1274(9) 0.0000 0.074(5) Uani 1 2 d S
C17 C 0.1465(11) 0.0871(10) 0.0000 0.082(5) Uani 1 2 d S
H17A H 0.1473 0.0461 -0.0341 0.098 Uiso 0.50 1 d PR
H17B H 0.1069 0.1192 -0.0111 0.098 Uiso 0.50 1 d PR
H17C H 0.1394 0.0670 0.0484 0.098 Uiso 0.50 1 d PR

loop_
_atom_site_aniso_label
_atom_site_aniso_U_11
_atom_site_aniso_U_22
_atom_site_aniso_U_33
_atom_site_aniso_U_23
_atom_site_aniso_U_13
_atom_site_aniso_U_12
Au1 0.0204(2) 0.0266(2) 0.0193(2) 0.000 0.000 0.00862(11)
P1 0.0174(13) 0.0374(13) 0.0400(14) -0.0168(10) 0.000 0.000
F1 0.012(4) 0.100(7) 0.139(9) -0.058(6) 0.000 0.000
F2 0.042(5) 0.118(7) 0.112(7) -0.052(5) 0.000 0.000
F3 0.104(6) 0.163(6) 0.058(4) -0.030(4) -0.003(4) 0.023(5)
F4 0.115(8) 0.048(4) 0.205(11) -0.011(4) -0.044(7) 0.011(4)
N1 0.014(3) 0.030(3) 0.026(3) -0.0003(19) 0.001(2) 0.0072(18)
N2 0.029(3) 0.027(2) 0.025(2) 0.004(2) -0.002(2) 0.012(2)
N3 0.050(13) 0.119(15) 0.28(3) 0.000 0.000 -0.023(12)
C1 0.026(4) 0.023(3) 0.024(3) -0.001(2) -0.003(2) 0.001(2)
C2 0.025(4) 0.028(3) 0.021(3) 0.001(2) -0.003(2) 0.007(2)
C3 0.018(3) 0.034(3) 0.025(3) 0.002(2) -0.003(2) 0.006(2)
C4 0.024(4) 0.032(3) 0.029(3) -0.003(2) -0.001(3) -0.001(2)
C5 0.022(4) 0.028(3) 0.026(3) 0.000(3) 0.000(2) 0.002(2)
C6 0.019(3) 0.025(3) 0.021(3) -0.006(2) -0.001(2) 0.003(2)
C7 0.037(5) 0.028(3) 0.052(5) -0.004(3) -0.003(3) 0.006(3)
C8 0.020(4) 0.057(4) 0.059(5) 0.003(4) 0.003(3) 0.008(3)
C9 0.038(5) 0.036(3) 0.031(3) -0.002(3) 0.001(3) -0.011(3)
C10 0.021(3) 0.036(3) 0.020(3) -0.003(3) 0.005(2) 0.006(3)
C11 0.044(5) 0.029(3) 0.021(3) 0.001(2) -0.001(3) 0.012(3)
C12 0.026(4) 0.026(3) 0.035(3) 0.000(3) -0.002(3) 0.010(2)
C13 0.023(5) 0.024(4) 0.022(4) 0.000 0.000 0.009(3)
C14 0.007(3) 0.037(3) 0.039(3) 0.000(3) 0.002(2) 0.009(2)
C15 0.013(4) 0.028(4) 0.026(4) 0.000 0.000 0.010(3)
C16 0.064(13) 0.060(9) 0.099(12) 0.000 0.000 0.003(8)
C17 0.078(14) 0.075(10) 0.091(12) 0.000 0.000 -0.014(9)

loop_
_atom_type_symbol
_atom_type_description
_atom_type_scat_dispersion_real
_atom_type_scat_dispersion_imag
_atom_type_scat_source
C C 0.0033 0.0016 'International Tables Vol C Tables 4.2.6.8 and 6.1.1.4'
H H 0.0000 0.0000 'International Tables Vol C Tables 4.2.6.8 and 6.1.1.4'
N N 0.0061 0.0033 'International Tables Vol C Tables 4.2.6.8 and 6.1.1.4'
O O 0.0106 0.0060 'International Tables Vol C Tables 4.2.6.8 and 6.1.1.4'
Au Au -2.0133 8.8022 'International Tables Vol C Tables 4.2.6.8 and 6.1.1.4'
P P 0.1023 0.0942 'International Tables Vol C Tables 4.2.6.8 and 6.1.1.4'
F F 0.0171 0.0103 'International Tables Vol C Tables 4.2.6.8 and 6.1.1.4'

loop_
_geom_angle_atom_site_label_1
_geom_angle_atom_site_label_2
_geom_angle_atom_site_label_3
_geom_angle
_geom_angle_site_symmetry_1
_geom_angle_site_symmetry_3
C13 Au1 C15 179.5(3) . .
F4 P1 F4 178.9(8) 8_445 .
F4 P1 F3 92.8(5) 8_445 .
F4 P1 F3 87.3(5) . .
F4 P1 F3 87.3(5) 8_445 8_445
F4 P1 F3 92.8(5) . 8_445
F3 P1 F3 179.1(7) . 8_445
F4 P1 F2 89.4(4) 8_445 .
F4 P1 F2 89.4(4) . .
F3 P1 F2 90.5(4) . .
F3 P1 F2 90.5(4) 8_445 .
F4 P1 F1 90.6(4) 8_445 .
F4 P1 F1 90.6(4) . .
F3 P1 F1 89.5(4) . .
F3 P1 F1 89.5(4) 8_445 .
F2 P1 F1 180.000(1) . .
C15 N1 C14 110.8(5) . .
C15 N1 C10 127.5(5) . .
C14 N1 C10 121.5(5) . .
C13 N2 C12 110.2(5) . .
C13 N2 C11 127.9(5) . .
C12 N2 C11 121.7(5) . .
C2 C1 C6 119.1(6) . .
C2 C1 C9 120.8(5) . .
C6 C1 C9 120.1(6) . .
C1 C2 C3 120.9(6) . .
C1 C2 C11 120.0(6) . .
C3 C2 C11 118.7(6) . .
C4 C3 C2 118.4(6) . .
C4 C3 C8 118.4(7) . .
C2 C3 C8 123.2(6) . .
C5 C4 C3 121.6(6) . .
C5 C4 H4A 119.2 . .
C3 C4 H4A 119.2 . .
C4 C5 C6 119.4(6) . .
C4 C5 C7 118.6(6) . .
C6 C5 C7 121.9(6) . .
C5 C6 C1 120.1(6) . .
C5 C6 C10 118.8(5) . .
C1 C6 C10 120.4(6) . .
C5 C7 H7A 109.5 . .
C5 C7 H7B 109.5 . .
H7A C7 H7B 109.5 . .
C5 C7 H7C 109.5 . .
H7A C7 H7C 109.5 . .
H7B C7 H7C 109.5 . .
C3 C8 H8A 109.5 . .
C3 C8 H8B 109.5 . .
H8A C8 H8B 109.5 . .
C3 C8 H8C 109.5 . .
H8A C8 H8C 109.5 . .
H8B C8 H8C 109.5 . .
C1 C9 H9A 109.5 . .
C1 C9 H9B 109.5 . .
H9A C9 H9B 109.5 . .
C1 C9 H9C 109.5 . .
H9A C9 H9C 109.5 . .
H9B C9 H9C 109.5 . .
C6 C10 N1 111.4(5) . .
C6 C10 H10A 109.3 . .
N1 C10 H10A 109.3 . .
C6 C10 H10B 109.3 . .
N1 C10 H10B 109.3 . .
H10A C10 H10B 108.0 . .
N2 C11 C2 112.4(5) . .
N2 C11 H11A 109.1 . .
C2 C11 H11A 109.1 . .
N2 C11 H11B 109.1 . .
C2 C11 H11B 109.1 . .
H11A C11 H11B 107.9 . .
C12 C12 N2 107.4(3) 10 .
C12 C12 H12A 126.3 10 .
N2 C12 H12A 126.3 . .
N2 C13 N2 104.8(7) . 10
N2 C13 Au1 127.6(4) . .
N2 C13 Au1 127.6(4) 10 .
C14 C14 N1 106.2(4) 10 .
C14 C14 H14A 126.9 10 .
N1 C14 H14A 126.9 . .
N1 C15 N1 106.1(7) . 10
N1 C15 Au1 126.8(4) . .
N1 C15 Au1 126.8(4) 10 .
N3 C16 C17 178(2) . .
C16 C17 H17A 111.3 . .
C16 C17 H17B 112.2 . .
H17A C17 H17B 109.4 . .
C16 C17 H17C 107.8 . .
H17A C17 H17C 108.0 . .
H17B C17 H17C 107.9 . .

loop_
_geom_bond_atom_site_label_1
_geom_bond_atom_site_label_2
_geom_bond_distance
_geom_bond_site_symmetry_2
Au1 C13 2.062(8) .
Au1 C15 2.076(8) .
P1 F4 1.560(7) 8_445
P1 F4 1.560(7) .
P1 F3 1.566(7) .
P1 F3 1.566(7) 8_445
P1 F2 1.568(10) .
P1 F1 1.568(8) .
N1 C15 1.335(7) .
N1 C14 1.389(8) .
N1 C10 1.501(8) .
N2 C13 1.352(7) .
N2 C12 1.386(8) .
N2 C11 1.498(8) .
N3 C16 1.09(2) .
C1 C2 1.398(10) .
C1 C6 1.422(8) .
C1 C9 1.531(9) .
C2 C3 1.411(10) .
C2 C11 1.506(8) .
C3 C4 1.399(9) .
C3 C8 1.504(10) .
C4 C5 1.394(10) .
C4 H4A 0.9500 .
C5 C6 1.395(9) .
C5 C7 1.505(9) .
C6 C10 1.496(9) .
C7 H7A 0.9800 .
C7 H7B 0.9800 .
C7 H7C 0.9800 .
C8 H8A 0.9800 .
C8 H8B 0.9800 .
C8 H8C 0.9800 .
C9 H9A 0.9800 .
C9 H9B 0.9800 .
C9 H9C 0.9800 .
C10 H10A 0.9900 .
C10 H10B 0.9900 .
C11 H11A 0.9900 .
C11 H11B 0.9900 .
C12 C12 1.314(13) 10
C12 H12A 0.9500 .
C13 N2 1.352(7) 10
C14 C14 1.359(13) 10
C14 H14A 0.9500 .
C15 N1 1.335(7) 10
C16 C17 1.45(3) .
C17 H17A 0.9600 .
C17 H17B 0.9600 .
C17 H17C 0.9600 .

loop_
_geom_torsion_atom_site_label_1
_geom_torsion_atom_site_label_2
_geom_torsion_atom_site_label_3
_geom_torsion_atom_site_label_4
_geom_torsion
_geom_torsion_site_symmetry_4
C6 C1 C2 C3 6.5(9) .
C9 C1 C2 C3 -173.0(6) .
C6 C1 C2 C11 -166.0(6) .
C9 C1 C2 C11 14.5(9) .
C1 C2 C3 C4 -1.5(9) .
C11 C2 C3 C4 171.1(6) .
C1 C2 C3 C8 -179.8(7) .
C11 C2 C3 C8 -7.2(9) .
C2 C3 C4 C5 -4.9(10) .
C8 C3 C4 C5 173.5(7) .
C3 C4 C5 C6 6.0(11) .
C3 C4 C5 C7 -172.2(7) .
C4 C5 C6 C1 -0.9(10) .
C7 C5 C6 C1 177.4(7) .
C4 C5 C6 C10 -171.0(6) .
C7 C5 C6 C10 7.2(10) .
C2 C1 C6 C5 -5.3(10) .
C9 C1 C6 C5 174.2(6) .
C2 C1 C6 C10 164.7(6) .
C9 C1 C6 C10 -15.8(10) .
C5 C6 C10 N1 72.3(7) .
C1 C6 C10 N1 -97.9(7) .
C15 N1 C10 C6 41.9(10) .
C14 N1 C10 C6 -143.7(6) .
C13 N2 C11 C2 -34.0(11) .
C12 N2 C11 C2 150.7(6) .
C1 C2 C11 N2 94.7(8) .
C3 C2 C11 N2 -77.9(8) .
C13 N2 C12 C12 1.9(6) 10
C11 N2 C12 C12 177.9(5) 10
C12 N2 C13 N2 -3.0(10) 10
C11 N2 C13 N2 -178.7(5) 10
C12 N2 C13 Au1 179.5(6) .
C11 N2 C13 Au1 3.8(12) .
C15 Au1 C13 N2 88.4(8) .
C15 Au1 C13 N2 -88.4(8) 10
C15 N1 C14 C14 0.0(6) 10
C10 N1 C14 C14 -175.3(5) 10
C14 N1 C15 N1 0.0(10) 10
C10 N1 C15 N1 174.9(4) 10
C14 N1 C15 Au1 174.5(6) .
C10 N1 C15 Au1 -10.6(12) .
C13 Au1 C15 N1 -86.7(7) .
C13 Au1 C15 N1 86.7(7) 10
